data_4028790
loop_
_publ_author_name
'Wen-Chung Lin'
'Ding-Yah Yang'

_publ_section_title
;
 Photochromism of o-Nitrophenyl-Substituted Oxazabicycles
;
_journal_name_full 'Journal of Organic Chemistry'
_journal_page_first 11798
_journal_page_last 11806
_journal_paper_doi 10.1021/jo401838n
_journal_volume 78
_journal_year 2013
_chemical_formula_moiety 'C18 H20 N2 O4'
_chemical_formula_sum 'C18 H20 N2 O4'
_chemical_formula_weight 328.36
_space_group_IT_number 61
_symmetry_cell_setting orthorhombic
_symmetry_Int_Tables_number 61
_symmetry_space_group_name_Hall '-P 2ac 2ab'
_symmetry_space_group_name_H-M 'P b c a'
_atom_sites_solution_hydrogens geom
_atom_sites_solution_primary direct
_atom_sites_solution_secondary difmap
_audit_creation_method SHELXL-97
_cell_angle_alpha 90.00
_cell_angle_beta 90.00
_cell_angle_gamma 90.00
_cell_formula_units_Z 8
_cell_length_a 11.6208(7)
_cell_length_b 8.9292(6)
_cell_length_c 31.995(2)
_cell_measurement_reflns_used 7524
_cell_measurement_temperature 297(2)
_cell_measurement_theta_max 25.991
_cell_measurement_theta_min 2.165
_cell_volume 3319.9(4)
_computing_cell_refinement 'Bruker SMART'
_computing_data_collection 'Bruker SMART'
_computing_data_reduction 'Bruker SHELXTL'
_computing_molecular_graphics 'Bruker SHELXTL'
_computing_publication_material 'Bruker SHELXTL'
_computing_structure_refinement 'SHELXL-97 (Sheldrick, 1997)'
_computing_structure_solution 'SHELXS-97 (Sheldrick, 1990)'
_diffrn_ambient_temperature 297(2)
_diffrn_measured_fraction_theta_full 1.000
_diffrn_measured_fraction_theta_max 1.000
_diffrn_measurement_device_type 'CCD area detector'
_diffrn_measurement_method 'phi and omega scans'
_diffrn_radiation_monochromator graphite
_diffrn_radiation_probe x-ray
_diffrn_radiation_type MoK\a
_diffrn_radiation_wavelength 0.71073
_diffrn_reflns_av_R_equivalents 0.0280
_diffrn_reflns_av_sigmaI/netI 0.0157
_diffrn_reflns_limit_h_max 11
_diffrn_reflns_limit_h_min -14
_diffrn_reflns_limit_k_max 11
_diffrn_reflns_limit_k_min -10
_diffrn_reflns_limit_l_max 39
_diffrn_reflns_limit_l_min -37
_diffrn_reflns_number 17326
_diffrn_reflns_theta_full 26.00
_diffrn_reflns_theta_max 26.00
_diffrn_reflns_theta_min 2.17
_diffrn_source 'fine-focus sealed tube'
_exptl_absorpt_coefficient_mu 0.094
_exptl_absorpt_correction_T_max 0.9815
_exptl_absorpt_correction_T_min 0.9591
_exptl_absorpt_correction_type empirical
_exptl_absorpt_process_details empirical
_exptl_crystal_colour red
_exptl_crystal_density_diffrn 1.314
_exptl_crystal_description parallelepiped
_exptl_crystal_F_000 1392
_exptl_crystal_size_max 0.45
_exptl_crystal_size_mid 0.36
_exptl_crystal_size_min 0.20
_refine_diff_density_max 0.314
_refine_diff_density_min -0.239
_refine_diff_density_rms 0.040
_refine_ls_extinction_method none
_refine_ls_goodness_of_fit_ref 1.433
_refine_ls_hydrogen_treatment mixed
_refine_ls_matrix_type full
_refine_ls_number_parameters 243
_refine_ls_number_reflns 3261
_refine_ls_number_restraints 0
_refine_ls_restrained_S_all 1.433
_refine_ls_R_factor_all 0.0631
_refine_ls_R_factor_gt 0.0502
_refine_ls_shift/su_max 0.001
_refine_ls_shift/su_mean 0.000
_refine_ls_structure_factor_coef Fsqd
_refine_ls_weighting_details 'calc w=1/[\s^2^(Fo^2^)+(0.0900P)^2^+0.0000P] where P=(Fo^2^+2Fc^2^)/3'
_refine_ls_weighting_scheme calc
_refine_ls_wR_factor_gt 0.1617
_refine_ls_wR_factor_ref 0.1728
_reflns_number_gt 2548
_reflns_number_total 3261
_reflns_threshold_expression >2sigma(I)
_cod_data_source_file jo401838n_si_004.cif
_cod_data_source_block wc013m
_cod_database_code 4028790

loop_
_symmetry_equiv_pos_as_xyz
'x, y, z'
'-x+1/2, -y, z+1/2'
'-x, y+1/2, -z+1/2'
'x+1/2, -y+1/2, -z'
'-x, -y, -z'
'x-1/2, y, -z-1/2'
'x, -y-1/2, z-1/2'
'-x-1/2, y-1/2, z'

loop_
_atom_site_label
_atom_site_type_symbol
_atom_site_fract_x
_atom_site_fract_y
_atom_site_fract_z
_atom_site_U_iso_or_equiv
_atom_site_adp_type
_atom_site_occupancy
_atom_site_symmetry_multiplicity
_atom_site_calc_flag
_atom_site_refinement_flags
_atom_site_disorder_assembly
_atom_site_disorder_group
O1 O 0.68357(11) 0.15394(14) 0.48213(4) 0.0539(4) Uani 1 1 d . . .
O2 O 0.49416(14) -0.34274(15) 0.55306(4) 0.0617(4) Uani 1 1 d . . .
O3 O 0.2185(4) -0.3039(6) 0.64912(17) 0.1128(17) Uani 0.55 1 d P A 1
O4 O 0.2596(5) -0.5133(5) 0.6760(2) 0.143(2) Uani 0.55 1 d P A 1
O3' O 0.2823(4) -0.4306(10) 0.6431(2) 0.132(3) Uani 0.45 1 d P A 2
O4' O 0.1633(4) -0.3458(11) 0.6820(3) 0.178(4) Uani 0.45 1 d P A 2
N1 N 0.49884(13) -0.04902(16) 0.63236(5) 0.0473(4) Uani 1 1 d . . .
H1A H 0.454(2) 0.010(2) 0.6442(6) 0.066(6) Uiso 1 1 d . . .
N2 N 0.26638(17) -0.3726(3) 0.67348(6) 0.0741(6) Uani 1 1 d . . .
C1 C 0.7571(2) 0.0615(3) 0.45779(7) 0.0749(7) Uani 1 1 d . . .
H1B H 0.7828 0.1159 0.4337 0.112 Uiso 1 1 calc R . .
H1C H 0.7158 -0.0262 0.4490 0.112 Uiso 1 1 calc R . .
H1D H 0.8224 0.0321 0.4743 0.112 Uiso 1 1 calc R . .
C2 C 0.63796(14) 0.09325(18) 0.51840(5) 0.0418(4) Uani 1 1 d . . .
C3 C 0.58358(14) 0.19496(18) 0.54477(5) 0.0451(4) Uani 1 1 d . . .
H3A H 0.5798 0.2957 0.5375 0.054 Uiso 1 1 calc R . .
C4 C 0.53543(15) 0.14576(18) 0.58164(6) 0.0461(4) Uani 1 1 d . . .
H4A H 0.4994 0.2142 0.5992 0.055 Uiso 1 1 calc R . .
C5 C 0.53967(14) -0.00450(17) 0.59307(5) 0.0392(4) Uani 1 1 d . . .
C6 C 0.59105(13) -0.10704(17) 0.56582(5) 0.0377(4) Uani 1 1 d . . .
C7 C 0.64118(14) -0.05623(18) 0.52885(5) 0.0407(4) Uani 1 1 d . . .
H7A H 0.6772 -0.1240 0.5111 0.049 Uiso 1 1 calc R . .
C8 C 0.58565(14) -0.27272(17) 0.57558(5) 0.0411(4) Uani 1 1 d . . .
H8A H 0.6579 -0.3177 0.5660 0.049 Uiso 1 1 calc R . .
C9 C 0.57460(13) -0.30451(18) 0.62278(5) 0.0399(4) Uani 1 1 d . . .
C10 C 0.47330(14) -0.20717(18) 0.63907(5) 0.0404(4) Uani 1 1 d . A .
H10A H 0.4043 -0.2327 0.6230 0.049 Uiso 1 1 calc R . .
C11 C 0.54939(19) -0.4700(2) 0.62964(6) 0.0563(5) Uani 1 1 d . . .
H11A H 0.6128 -0.5287 0.6195 0.084 Uiso 1 1 calc R . .
H11B H 0.4807 -0.4971 0.6148 0.084 Uiso 1 1 calc R . .
H11C H 0.5387 -0.4886 0.6589 0.084 Uiso 1 1 calc R . .
C12 C 0.68946(15) -0.2650(3) 0.64342(6) 0.0542(5) Uani 1 1 d . . .
H12A H 0.7489 -0.3283 0.6324 0.081 Uiso 1 1 calc R . .
H12B H 0.6836 -0.2797 0.6731 0.081 Uiso 1 1 calc R . .
H12C H 0.7079 -0.1621 0.6378 0.081 Uiso 1 1 calc R . .
C13 C 0.44652(14) -0.2280(2) 0.68532(5) 0.0453(4) Uani 1 1 d . . .
C14 C 0.51713(18) -0.1632(2) 0.71537(6) 0.0611(5) Uani 1 1 d . A .
H14A H 0.5793 -0.1055 0.7067 0.073 Uiso 1 1 calc R . .
C15 C 0.4982(2) -0.1814(3) 0.75784(6) 0.0746(7) Uani 1 1 d . . .
H15A H 0.5485 -0.1378 0.7769 0.090 Uiso 1 1 calc R A .
C16 C 0.4073(2) -0.2619(3) 0.77196(7) 0.0771(7) Uani 1 1 d . A .
H16A H 0.3955 -0.2746 0.8005 0.092 Uiso 1 1 calc R . .
C17 C 0.33298(19) -0.3243(3) 0.74368(7) 0.0717(6) Uani 1 1 d . . .
H17A H 0.2693 -0.3781 0.7529 0.086 Uiso 1 1 calc R A .
C18 C 0.35330(16) -0.3069(2) 0.70118(6) 0.0527(5) Uani 1 1 d . A .
H2A H 0.437(2) -0.263(3) 0.5446(8) 0.090(8) Uiso 1 1 d . . .

loop_
_atom_site_aniso_label
_atom_site_aniso_U_11
_atom_site_aniso_U_22
_atom_site_aniso_U_33
_atom_site_aniso_U_23
_atom_site_aniso_U_13
_atom_site_aniso_U_12
O1 0.0563(8) 0.0519(8) 0.0536(7) 0.0101(5) 0.0071(6) 0.0012(6)
O2 0.0810(10) 0.0415(7) 0.0626(8) -0.0060(6) -0.0238(7) -0.0057(7)
O3 0.068(2) 0.142(4) 0.128(3) 0.063(3) -0.048(3) -0.037(2)
O4 0.139(4) 0.093(3) 0.195(5) 0.036(3) -0.067(4) -0.071(3)
O3' 0.069(3) 0.197(7) 0.131(4) -0.095(5) 0.020(3) -0.045(4)
O4' 0.056(3) 0.282(9) 0.196(6) -0.142(6) 0.008(3) -0.036(4)
N1 0.0518(9) 0.0406(8) 0.0495(8) -0.0047(6) 0.0136(7) 0.0055(6)
N2 0.0521(11) 0.0924(15) 0.0777(12) -0.0004(12) 0.0056(10) -0.0296(10)
C1 0.0842(16) 0.0718(14) 0.0688(13) 0.0105(10) 0.0304(12) 0.0090(12)
C2 0.0356(8) 0.0452(9) 0.0446(8) 0.0032(7) -0.0050(6) -0.0025(7)
C3 0.0444(10) 0.0337(8) 0.0572(10) 0.0002(7) -0.0045(7) -0.0014(7)
C4 0.0456(9) 0.0366(8) 0.0561(10) -0.0092(7) 0.0021(8) 0.0026(7)
C5 0.0332(8) 0.0392(8) 0.0453(8) -0.0061(7) 0.0006(6) 0.0011(6)
C6 0.0351(8) 0.0354(8) 0.0426(8) -0.0040(6) -0.0019(6) 0.0009(6)
C7 0.0389(9) 0.0414(9) 0.0418(8) -0.0032(6) 0.0008(6) 0.0031(7)
C8 0.0452(9) 0.0360(8) 0.0420(8) -0.0052(6) 0.0012(7) 0.0043(7)
C9 0.0370(9) 0.0394(8) 0.0433(9) -0.0018(6) 0.0013(6) 0.0013(6)
C10 0.0338(8) 0.0437(9) 0.0439(9) -0.0045(6) 0.0008(6) -0.0023(7)
C11 0.0681(12) 0.0436(10) 0.0573(10) 0.0046(8) 0.0048(9) 0.0043(9)
C12 0.0372(9) 0.0749(13) 0.0505(10) -0.0008(8) -0.0024(7) 0.0039(8)
C13 0.0374(9) 0.0511(10) 0.0474(9) -0.0032(7) 0.0064(7) -0.0011(7)
C14 0.0546(12) 0.0768(14) 0.0519(10) -0.0146(9) 0.0070(8) -0.0160(10)
C15 0.0718(14) 0.1024(18) 0.0497(12) -0.0194(11) 0.0072(10) -0.0110(13)
C16 0.0818(17) 0.1006(18) 0.0489(11) -0.0037(11) 0.0172(11) -0.0058(14)
C17 0.0651(14) 0.0836(15) 0.0665(13) 0.0038(11) 0.0239(11) -0.0129(11)
C18 0.0413(9) 0.0586(11) 0.0580(11) -0.0009(8) 0.0066(8) -0.0049(8)

loop_
_atom_type_symbol
_atom_type_description
_atom_type_scat_dispersion_real
_atom_type_scat_dispersion_imag
_atom_type_scat_source
C C 0.0033 0.0016 'International Tables Vol C Tables 4.2.6.8 and 6.1.1.4'
H H 0.0000 0.0000 'International Tables Vol C Tables 4.2.6.8 and 6.1.1.4'
N N 0.0061 0.0033 'International Tables Vol C Tables 4.2.6.8 and 6.1.1.4'
O O 0.0106 0.0060 'International Tables Vol C Tables 4.2.6.8 and 6.1.1.4'

loop_
_geom_angle_atom_site_label_1
_geom_angle_atom_site_label_2
_geom_angle_atom_site_label_3
_geom_angle
C2 O1 C1 117.50(14)
C8 O2 H2A 108.4(15)
C5 N1 C10 118.40(14)
C5 N1 H1A 116.3(15)
C10 N1 H1A 114.5(16)
O3' N2 O3 74.6(5)
O3' N2 O4' 115.9(4)
O3 N2 O4' 65.0(5)
O3' N2 O4 66.7(5)
O3 N2 O4 123.4(4)
O4' N2 O4 96.7(5)
O3' N2 C18 126.7(3)
O3 N2 C18 122.4(3)
O4' N2 C18 116.8(3)
O4 N2 C18 113.7(3)
O1 C1 H1B 109.5
O1 C1 H1C 109.5
H1B C1 H1C 109.5
O1 C1 H1D 109.5
H1B C1 H1D 109.5
H1C C1 H1D 109.5
C7 C2 O1 124.89(15)
C7 C2 C3 119.87(15)
O1 C2 C3 115.22(14)
C4 C3 C2 119.71(15)
C4 C3 H3A 120.1
C2 C3 H3A 120.1
C3 C4 C5 121.21(15)
C3 C4 H4A 119.4
C5 C4 H4A 119.4
C4 C5 C6 118.86(15)
C4 C5 N1 119.83(14)
C6 C5 N1 121.21(14)
C7 C6 C5 119.62(14)
C7 C6 C8 120.69(13)
C5 C6 C8 119.59(14)
C2 C7 C6 120.67(14)
C2 C7 H7A 119.7
C6 C7 H7A 119.7
O2 C8 C6 110.77(13)
O2 C8 C9 110.58(13)
C6 C8 C9 112.68(12)
O2 C8 H8A 107.5
C6 C8 H8A 107.5
C9 C8 H8A 107.5
C11 C9 C12 109.24(15)
C11 C9 C8 109.62(14)
C12 C9 C8 107.91(14)
C11 C9 C10 110.42(14)
C12 C9 C10 112.78(14)
C8 C9 C10 106.78(13)
N1 C10 C13 107.63(13)
N1 C10 C9 109.76(13)
C13 C10 C9 114.34(13)
N1 C10 H10A 108.3
C13 C10 H10A 108.3
C9 C10 H10A 108.3
C9 C11 H11A 109.5
C9 C11 H11B 109.5
H11A C11 H11B 109.5
C9 C11 H11C 109.5
H11A C11 H11C 109.5
H11B C11 H11C 109.5
C9 C12 H12A 109.5
C9 C12 H12B 109.5
H12A C12 H12B 109.5
C9 C12 H12C 109.5
H12A C12 H12C 109.5
H12B C12 H12C 109.5
C18 C13 C14 114.77(16)
C18 C13 C10 125.21(15)
C14 C13 C10 120.01(15)
C15 C14 C13 122.35(19)
C15 C14 H14A 118.8
C13 C14 H14A 118.8
C16 C15 C14 120.9(2)
C16 C15 H15A 119.6
C14 C15 H15A 119.6
C15 C16 C17 119.1(2)
C15 C16 H16A 120.4
C17 C16 H16A 120.4
C16 C17 C18 119.6(2)
C16 C17 H17A 120.2
C18 C17 H17A 120.2
C13 C18 C17 123.19(18)
C13 C18 N2 121.30(16)
C17 C18 N2 115.46(17)

loop_
_geom_bond_atom_site_label_1
_geom_bond_atom_site_label_2
_geom_bond_distance
O1 C2 1.386(2)
O1 C1 1.421(2)
O2 C8 1.428(2)
O2 H2A 1.01(3)
O3 N2 1.137(4)
O4 N2 1.262(5)
O3' N2 1.117(4)
O4' N2 1.251(5)
N1 C5 1.401(2)
N1 C10 1.459(2)
N1 H1A 0.83(2)
N2 C18 1.466(3)
C1 H1B 0.9600
C1 H1C 0.9600
C1 H1D 0.9600
C2 C7 1.376(2)
C2 C3 1.391(2)
C3 C4 1.378(2)
C3 H3A 0.9300
C4 C5 1.392(2)
C4 H4A 0.9300
C5 C6 1.398(2)
C6 C7 1.395(2)
C6 C8 1.513(2)
C7 H7A 0.9300
C8 C9 1.542(2)
C8 H8A 0.9800
C9 C11 1.523(2)
C9 C12 1.530(2)
C9 C10 1.553(2)
C10 C13 1.523(2)
C10 H10A 0.9800
C11 H11A 0.9600
C11 H11B 0.9600
C11 H11C 0.9600
C12 H12A 0.9600
C12 H12B 0.9600
C12 H12C 0.9600
C13 C18 1.388(2)
C13 C14 1.391(3)
C14 C15 1.386(3)
C14 H14A 0.9300
C15 C16 1.355(3)
C15 H15A 0.9300
C16 C17 1.369(3)
C16 H16A 0.9300
C17 C18 1.389(3)
C17 H17A 0.9300

loop_
_geom_torsion_atom_site_label_1
_geom_torsion_atom_site_label_2
_geom_torsion_atom_site_label_3
_geom_torsion_atom_site_label_4
_geom_torsion
C1 O1 C2 C7 -12.3(3)
C1 O1 C2 C3 169.16(17)
C7 C2 C3 C4 1.4(2)
O1 C2 C3 C4 -179.98(15)
C2 C3 C4 C5 -0.2(3)
C3 C4 C5 C6 -1.9(2)
C3 C4 C5 N1 174.48(16)
C10 N1 C5 C4 162.60(15)
C10 N1 C5 C6 -21.2(2)
C4 C5 C6 C7 2.8(2)
N1 C5 C6 C7 -173.48(15)
C4 C5 C6 C8 -173.73(15)
N1 C5 C6 C8 10.0(2)
O1 C2 C7 C6 -178.90(15)
C3 C2 C7 C6 -0.4(2)
C5 C6 C7 C2 -1.7(2)
C8 C6 C7 C2 174.79(14)
C7 C6 C8 O2 -78.84(18)
C5 C6 C8 O2 97.65(17)
C7 C6 C8 C9 156.69(14)
C5 C6 C8 C9 -26.8(2)
O2 C8 C9 C11 45.92(18)
C6 C8 C9 C11 170.49(14)
O2 C8 C9 C12 164.80(14)
C6 C8 C9 C12 -70.63(17)
O2 C8 C9 C10 -73.71(15)
C6 C8 C9 C10 50.86(17)
C5 N1 C10 C13 172.49(14)
C5 N1 C10 C9 47.48(19)
C11 C9 C10 N1 179.89(14)
C12 C9 C10 N1 57.35(18)
C8 C9 C10 N1 -61.00(16)
C11 C9 C10 C13 58.84(18)
C12 C9 C10 C13 -63.69(18)
C8 C9 C10 C13 177.96(13)
N1 C10 C13 C18 132.80(18)
C9 C10 C13 C18 -104.99(19)
N1 C10 C13 C14 -46.0(2)
C9 C10 C13 C14 76.2(2)
C18 C13 C14 C15 2.5(3)
C10 C13 C14 C15 -178.5(2)
C13 C14 C15 C16 -1.4(4)
C14 C15 C16 C17 -0.7(4)
C15 C16 C17 C18 1.4(4)
C14 C13 C18 C17 -1.8(3)
C10 C13 C18 C17 179.29(19)
C14 C13 C18 N2 175.6(2)
C10 C13 C18 N2 -3.3(3)
C16 C17 C18 C13 -0.1(3)
C16 C17 C18 N2 -177.6(2)
O3' N2 C18 C13 40.3(8)
O3 N2 C18 C13 -54.4(5)
O4' N2 C18 C13 -130.5(6)
O4 N2 C18 C13 118.1(4)
O3' N2 C18 C17 -142.1(7)
O3 N2 C18 C17 123.2(5)
O4' N2 C18 C17 47.1(7)
O4 N2 C18 C17 -64.3(5)
